data_7243190
loop_
_publ_author_name
'Takeda, Takashi'
'Kasahara, Yotaro'
'Akutagawa, Tomoyuki'

_publ_section_title
;
 Color-tunable arylaminoanthraquinone dyes through hydrogen-bond-assisted
 charge transfer interaction
;
_journal_issue 39
_journal_name_full 'RSC Advances'
_journal_page_first 24217
_journal_page_last 24231
_journal_paper_doi 10.1039/D1RA03985G
_journal_volume 11
_journal_year 2021
_chemical_formula_moiety 'C42 H48 N6 O6 S2'
_chemical_formula_sum 'C42 H48 N6 O6 S2'
_chemical_formula_weight 797.00
_space_group_crystal_system triclinic
_space_group_IT_number 2
_space_group_name_Hall '-P 1'
_space_group_name_H-M_alt 'P -1'
_atom_sites_solution_hydrogens geom
_atom_sites_solution_primary direct
_atom_sites_solution_secondary difmap
_audit_update_record
;
2021-02-17 deposited with the CCDC.	2021-07-05 downloaded from the CCDC.
;
_cell_angle_alpha 107.972(8)
_cell_angle_beta 104.609(7)
_cell_angle_gamma 106.675(8)
_cell_formula_units_Z 2
_cell_length_a 10.2153(8)
_cell_length_b 14.5679(11)
_cell_length_c 16.0551(12)
_cell_measurement_reflns_used 6806
_cell_measurement_temperature 173
_cell_measurement_theta_max 68.38
_cell_measurement_theta_min 3.12
_cell_volume 2019.1(4)
_computing_cell_refinement 'RAPID AUTO'
_computing_data_collection 'RAPID AUTO (Rigaku, ????)'
_computing_data_reduction 'RAPID AUTO'
_computing_molecular_graphics 'CrystalStructure 4.3'
_computing_publication_material 'CrystalStructure 4.3 (Rigaku, 2019)'
_computing_structure_refinement 'SHELXL Version 2018/3 (Sheldrick, 2008)'
_computing_structure_solution 'SHELXT Version 2018/2 (Sheldrick, 2014)'
_diffrn_ambient_temperature 173
_diffrn_detector_area_resol_mean 10.000
_diffrn_measured_fraction_theta_full 0.979
_diffrn_measured_fraction_theta_max 0.977
_diffrn_measurement_device_type 'Rigaku R-AXIS RAPID'
_diffrn_measurement_method \w
_diffrn_radiation_type 'Cu K\a'
_diffrn_radiation_wavelength 1.54187
_diffrn_reflns_av_R_equivalents 0.0958
_diffrn_reflns_av_unetI/netI 0.1550
_diffrn_reflns_Laue_measured_fraction_full 0.979
_diffrn_reflns_Laue_measured_fraction_max 0.977
_diffrn_reflns_limit_h_max 12
_diffrn_reflns_limit_h_min -12
_diffrn_reflns_limit_k_max 17
_diffrn_reflns_limit_k_min -17
_diffrn_reflns_limit_l_max 19
_diffrn_reflns_limit_l_min -19
_diffrn_reflns_number 22189
_diffrn_reflns_point_group_measured_fraction_full 0.979
_diffrn_reflns_point_group_measured_fraction_max 0.977
_diffrn_reflns_theta_full 67.687
_diffrn_reflns_theta_max 68.244
_diffrn_reflns_theta_min 3.120
_diffrn_standards_number 0
_exptl_absorpt_coefficient_mu 1.646
_exptl_absorpt_correction_T_max 0.848
_exptl_absorpt_correction_T_min 0.608
_exptl_absorpt_correction_type multi-scan
_exptl_absorpt_process_details 'ABSCOR (Rigaku, 1995)'
_exptl_crystal_colour black
_exptl_crystal_density_diffrn 1.311
_exptl_crystal_density_method 'not measured'
_exptl_crystal_description plate
_exptl_crystal_F_000 844.00
_exptl_crystal_recrystallization_method 'Re-crystallisation from solvent: acetonitrile'
_exptl_crystal_size_max 0.100
_exptl_crystal_size_mid 0.100
_exptl_crystal_size_min 0.100
_refine_diff_density_max 0.58
_refine_diff_density_min -0.49
_refine_ls_extinction_method none
_refine_ls_goodness_of_fit_ref 0.919
_refine_ls_hydrogen_treatment constr
_refine_ls_number_parameters 505
_refine_ls_number_reflns 7246
_refine_ls_number_restraints 0
_refine_ls_R_factor_all 0.1152
_refine_ls_R_factor_gt 0.0657
_refine_ls_shift/su_max 0.000
_refine_ls_structure_factor_coef Fsqd
_refine_ls_weighting_details 'w = 1/[\s^2^(Fo^2^)+(0.1000P)^2^] where P=(Fo^2^+2Fc^2^)/3'
_refine_ls_weighting_scheme calc
_refine_ls_wR_factor_gt 0.1642
_refine_ls_wR_factor_ref 0.1858
_reflns_Friedel_coverage 0.000
_reflns_number_gt 4037
_reflns_number_total 7246
_reflns_threshold_expression F^2^>2.0\s(F^2^)
_cod_data_source_file d1ra03985g2.cif
_cod_data_source_block 210211_exp68_TT9_70
_cod_original_cell_volume 2019.1(3)
_cod_database_code 7243190

loop_
_space_group_symop_id
_space_group_symop_operation_xyz
1 +X,+Y,+Z
2 -X,-Y,-Z

loop_
_atom_site_label
_atom_site_type_symbol
_atom_site_fract_x
_atom_site_fract_y
_atom_site_fract_z
_atom_site_U_iso_or_equiv
_atom_site_adp_type
_atom_site_occupancy
_atom_site_site_symmetry_order
_atom_site_calc_flag
_atom_site_refinement_flags_posn
_atom_site_refinement_flags_adp
_atom_site_refinement_flags_occupancy
_atom_site_disorder_assembly
_atom_site_disorder_group
S1 S 0.21874(9) 0.28916(7) -0.05297(7) 0.0308(3) Uani 1 1 d . . . . .
S2 S 0.26411(9) 0.05806(7) 0.31530(7) 0.0310(3) Uani 1 1 d . . . . .
O3 O 0.0792(2) 0.21265(17) -0.06934(18) 0.0317(6) Uani 1 1 d . . . . .
O4 O 0.5581(2) 0.21050(18) -0.03081(19) 0.0340(7) Uani 1 1 d . . . . .
O5 O 0.5666(3) 0.02570(18) 0.21460(19) 0.0363(7) Uani 1 1 d . . . . .
O6 O 0.3027(3) -0.00993(18) 0.35534(19) 0.0365(7) Uani 1 1 d . . . . .
O7 O 0.1122(2) 0.03063(18) 0.26412(19) 0.0362(7) Uani 1 1 d . . . . .
O8 O 0.2495(3) 0.30185(18) -0.13226(18) 0.0357(7) Uani 1 1 d . . . . .
N9 N 0.3536(3) 0.2611(2) -0.0036(2) 0.0302(8) Uani 1 1 d . . . . .
N10 N 0.7823(3) 0.1773(2) -0.0577(2) 0.0334(8) Uani 1 1 d . . . . .
N11 N 0.3577(3) 0.0632(2) 0.2475(2) 0.0302(8) Uani 1 1 d . . . . .
N12 N 0.3035(3) 0.7122(2) 0.2024(2) 0.0353(8) Uani 1 1 d . . . . .
N13 N 0.7869(3) -0.0162(2) 0.1919(2) 0.0356(8) Uani 1 1 d . . . . .
N14 N 0.5046(3) 0.4763(2) 0.6314(2) 0.0404(9) Uani 1 1 d . . . . .
C15 C 0.4587(4) 0.1685(2) 0.0776(3) 0.0243(8) Uani 1 1 d . . . . .
C16 C 0.3566(4) 0.2153(2) 0.0629(3) 0.0270(9) Uani 1 1 d . . . . .
C17 C 0.3603(3) 0.1180(2) 0.1886(3) 0.0265(9) Uani 1 1 d . . . . .
C18 C 0.6700(4) 0.0743(2) 0.1124(3) 0.0282(9) Uani 1 1 d . . . . .
C19 C 0.5673(4) 0.0706(3) 0.1582(3) 0.0294(9) Uani 1 1 d . . . . .
C20 C 0.2415(4) 0.4100(3) 0.0271(3) 0.0286(9) Uani 1 1 d . . . . .
C21 C 0.5619(4) 0.1693(2) 0.0280(3) 0.0286(9) Uani 1 1 d . . . . .
C22 C 0.6684(3) 0.1247(2) 0.0467(3) 0.0263(8) Uani 1 1 d . . . . .
C23 C 0.7730(4) 0.1315(3) 0.0041(3) 0.0294(9) Uani 1 1 d . . . . .
C24 C 0.2828(4) 0.6125(3) 0.1462(3) 0.0327(10) Uani 1 1 d . . . . .
C25 C 0.2657(4) 0.2178(3) 0.1138(3) 0.0276(9) Uani 1 1 d . . . . .
H25 H 0.201990 0.253553 0.106350 0.033 Uiso 1 1 calc R U . . .
C26 C 0.4838(4) 0.2437(3) 0.4453(3) 0.0359(10) Uani 1 1 d . . . . .
H26 H 0.548456 0.216786 0.422876 0.043 Uiso 1 1 calc R U . . .
C27 C 0.7764(4) 0.0322(3) 0.1315(3) 0.0314(9) Uani 1 1 d . . . . .
C28 C 0.3336(4) 0.1854(3) 0.4029(3) 0.0300(9) Uani 1 1 d . . . . .
C29 C 0.8789(4) 0.0400(3) 0.0857(3) 0.0314(9) Uani 1 1 d . . . . .
H29 H 0.949839 0.010781 0.097949 0.038 Uiso 1 1 calc R U . . .
C30 C 0.2662(4) 0.1691(2) 0.1753(3) 0.0301(9) Uani 1 1 d . . . . .
H30 H 0.201768 0.170662 0.208765 0.036 Uiso 1 1 calc R U . . .
C31 C 0.1464(4) 0.5271(3) 0.1083(3) 0.0344(10) Uani 1 1 d . . . . .
H31 H 0.066055 0.537896 0.123024 0.041 Uiso 1 1 calc R U . . .
C32 C 0.4596(4) 0.1190(2) 0.1418(3) 0.0263(9) Uani 1 1 d . . . . .
C33 C 0.8791(4) 0.0875(3) 0.0256(3) 0.0315(9) Uani 1 1 d . . . . .
H33 H 0.950537 0.091707 -0.002754 0.038 Uiso 1 1 calc R U . . .
C34 C 0.3783(4) 0.4936(3) 0.0660(3) 0.0342(10) Uani 1 1 d . . . . .
H34 H 0.459048 0.481918 0.052603 0.041 Uiso 1 1 calc R U . . .
C35 C 0.1263(4) 0.4281(3) 0.0502(3) 0.0305(9) Uani 1 1 d . . . . .
H35 H 0.032829 0.371674 0.025642 0.037 Uiso 1 1 calc R U . . .
C36 C 0.3986(4) 0.5924(3) 0.1231(3) 0.0330(9) Uani 1 1 d . . . . .
H36 H 0.492532 0.648271 0.147643 0.040 Uiso 1 1 calc R U . . .
C37 C 0.4477(4) 0.3802(3) 0.5550(3) 0.0363(10) Uani 1 1 d . . . . .
C38 C 0.5399(4) 0.3392(3) 0.5188(3) 0.0365(10) Uani 1 1 d . . . . .
H38 H 0.643324 0.378860 0.546138 0.044 Uiso 1 1 calc R U . . .
C39 C 0.2406(4) 0.2233(3) 0.4369(3) 0.0328(9) Uani 1 1 d . . . . .
H39 H 0.137456 0.182420 0.409072 0.039 Uiso 1 1 calc R U . . .
C40 C 0.4502(4) 0.7964(3) 0.2475(3) 0.0368(10) Uani 1 1 d . . . . .
H40A H 0.440677 0.864507 0.271244 0.044 Uiso 1 1 calc R U . . .
H40B H 0.494789 0.796241 0.199430 0.044 Uiso 1 1 calc R U . . .
C41 C 0.1859(4) 0.7341(3) 0.2302(3) 0.0370(10) Uani 1 1 d . . . . .
H41A H 0.090792 0.689561 0.176351 0.044 Uiso 1 1 calc R U . . .
H41B H 0.202714 0.808328 0.243093 0.044 Uiso 1 1 calc R U . . .
C42 C 0.2961(4) 0.3206(3) 0.5113(3) 0.0369(10) Uani 1 1 d . . . . .
H42 H 0.230509 0.347210 0.532988 0.044 Uiso 1 1 calc R U . . .
C43 C 0.1736(4) 0.7150(3) 0.3163(3) 0.0420(11) Uani 1 1 d . . . . .
H43A H 0.143221 0.638868 0.300627 0.050 Uiso 1 1 calc R U . . .
H43B H 0.271949 0.752075 0.367935 0.050 Uiso 1 1 calc R U . . .
C44 C 0.3577(4) 0.5039(3) 0.7321(3) 0.0403(10) Uani 1 1 d . . . . .
H44A H 0.443441 0.523053 0.789161 0.048 Uiso 1 1 calc R U . . .
H44B H 0.300731 0.427092 0.706062 0.048 Uiso 1 1 calc R U . . .
C45 C 0.4127(4) 0.5300(3) 0.6599(3) 0.0426(11) Uani 1 1 d . . . . .
H45A H 0.326783 0.511388 0.603230 0.051 Uiso 1 1 calc R U . . .
H45B H 0.469903 0.606818 0.686270 0.051 Uiso 1 1 calc R U . . .
C46 C 0.9207(4) 0.6328(3) 0.7286(3) 0.0455(11) Uani 1 1 d . . . . .
H46A H 0.934736 0.674212 0.794336 0.055 Uiso 1 1 calc R U . . .
H46B H 0.946382 0.571993 0.727675 0.055 Uiso 1 1 calc R U . . .
C47 C 0.6614(4) 0.5219(3) 0.6951(3) 0.0437(11) Uani 1 1 d . . . . .
H47A H 0.693701 0.464132 0.695788 0.052 Uiso 1 1 calc R U . . .
H47B H 0.670927 0.562128 0.760083 0.052 Uiso 1 1 calc R U . . .
C48 C 0.7602(4) 0.5928(3) 0.6660(3) 0.0463(12) Uani 1 1 d . . . . .
H48A H 0.732598 0.653327 0.669456 0.056 Uiso 1 1 calc R U . . .
H48B H 0.746567 0.554072 0.599713 0.056 Uiso 1 1 calc R U . . .
C49 C 0.0651(4) 0.7513(3) 0.3512(3) 0.0474(12) Uani 1 1 d . . . . .
H49A H 0.092373 0.826622 0.364237 0.057 Uiso 1 1 calc R U . . .
H49B H -0.034502 0.711469 0.301125 0.057 Uiso 1 1 calc R U . . .
C50 C 0.2612(4) 0.5603(3) 0.7605(3) 0.0440(11) Uani 1 1 d . . . . .
H50A H 0.168978 0.533614 0.705260 0.053 Uiso 1 1 calc R U . . .
H50B H 0.312962 0.636225 0.777839 0.053 Uiso 1 1 calc R U . . .
C51 C 0.5544(4) 0.7883(3) 0.3294(3) 0.0467(12) Uani 1 1 d . . . . .
H51A H 0.545991 0.714807 0.310713 0.056 Uiso 1 1 calc R U . . .
H51B H 0.524499 0.806791 0.384308 0.056 Uiso 1 1 calc R U . . .
C52 C 0.2219(4) 0.5470(3) 0.8426(3) 0.0493(12) Uani 1 1 d . . . . .
H52A H 0.159894 0.585212 0.856834 0.059 Uiso 1 1 calc R U . . .
H52B H 0.168126 0.472181 0.825537 0.059 Uiso 1 1 calc R U . . .
H52C H 0.312295 0.574925 0.898210 0.059 Uiso 1 1 calc R U . . .
C53 C 0.0613(5) 0.7362(4) 0.4399(4) 0.0616(14) Uani 1 1 d . . . . .
H53A H -0.010166 0.760660 0.459884 0.074 Uiso 1 1 calc R U . . .
H53B H 0.032403 0.661468 0.427079 0.074 Uiso 1 1 calc R U . . .
H53C H 0.159268 0.776612 0.490186 0.074 Uiso 1 1 calc R U . . .
C54 C 1.0246(5) 0.7008(3) 0.6979(4) 0.0606(14) Uani 1 1 d . . . . .
H54A H 1.126522 0.724446 0.740511 0.073 Uiso 1 1 calc R U . . .
H54B H 1.012935 0.659759 0.633304 0.073 Uiso 1 1 calc R U . . .
H54C H 1.001286 0.762011 0.699986 0.073 Uiso 1 1 calc R U . . .
C55 C 0.7148(5) 0.8609(3) 0.3581(3) 0.0596(14) Uani 1 1 d . . . . .
H55A H 0.780162 0.840460 0.399016 0.072 Uiso 1 1 calc R U . . .
H55B H 0.738810 0.852129 0.300846 0.072 Uiso 1 1 calc R U . . .
C56 C 0.7435(6) 0.9731(4) 0.4092(4) 0.0761(17) Uani 1 1 d . . . . .
H56A H 0.847198 1.016736 0.426234 0.091 Uiso 1 1 calc R U . . .
H56B H 0.680513 0.994148 0.368483 0.091 Uiso 1 1 calc R U . . .
H56C H 0.721856 0.982481 0.466631 0.091 Uiso 1 1 calc R U . . .

loop_
_atom_site_aniso_label
_atom_site_aniso_U_11
_atom_site_aniso_U_22
_atom_site_aniso_U_33
_atom_site_aniso_U_23
_atom_site_aniso_U_13
_atom_site_aniso_U_12
S1 0.0296(5) 0.0379(5) 0.0350(6) 0.0216(5) 0.0135(4) 0.0188(4)
S2 0.0312(5) 0.0344(4) 0.0347(6) 0.0191(4) 0.0148(4) 0.0156(4)
O3 0.0249(13) 0.0365(12) 0.0392(17) 0.0187(12) 0.0136(12) 0.0147(11)
O4 0.0344(14) 0.0440(13) 0.0409(18) 0.0282(13) 0.0188(12) 0.0230(12)
O5 0.0384(15) 0.0477(14) 0.0444(19) 0.0324(14) 0.0223(13) 0.0259(13)
O6 0.0455(16) 0.0410(13) 0.0387(18) 0.0252(13) 0.0221(13) 0.0232(12)
O7 0.0262(14) 0.0422(14) 0.0383(18) 0.0174(13) 0.0110(12) 0.0111(12)
O8 0.0369(15) 0.0467(14) 0.0358(17) 0.0257(13) 0.0158(13) 0.0218(12)
N9 0.0309(17) 0.0343(15) 0.034(2) 0.0196(15) 0.0112(14) 0.0190(13)
N10 0.0322(17) 0.0405(16) 0.036(2) 0.0234(15) 0.0145(15) 0.0161(14)
N11 0.0347(17) 0.0358(15) 0.032(2) 0.0191(15) 0.0217(15) 0.0165(14)
N12 0.0400(19) 0.0347(16) 0.039(2) 0.0185(16) 0.0166(16) 0.0198(15)
N13 0.0374(18) 0.0419(16) 0.040(2) 0.0265(16) 0.0153(16) 0.0220(15)
N14 0.0343(19) 0.0466(18) 0.038(2) 0.0134(17) 0.0137(17) 0.0167(16)
C15 0.0255(19) 0.0285(16) 0.025(2) 0.0119(16) 0.0136(16) 0.0151(15)
C16 0.033(2) 0.0290(16) 0.026(2) 0.0149(16) 0.0130(17) 0.0164(16)
C17 0.0250(19) 0.0309(17) 0.027(2) 0.0155(17) 0.0111(16) 0.0112(15)
C18 0.027(2) 0.0311(17) 0.029(2) 0.0137(16) 0.0094(17) 0.0156(16)
C19 0.029(2) 0.0336(17) 0.031(2) 0.0163(17) 0.0115(17) 0.0171(16)
C20 0.032(2) 0.0365(18) 0.031(2) 0.0194(18) 0.0174(17) 0.0224(17)
C21 0.027(2) 0.0268(16) 0.030(2) 0.0122(17) 0.0081(17) 0.0090(15)
C22 0.0248(19) 0.0309(17) 0.028(2) 0.0134(16) 0.0125(16) 0.0143(15)
C23 0.029(2) 0.0334(17) 0.030(2) 0.0152(17) 0.0114(17) 0.0157(16)
C24 0.033(2) 0.0357(18) 0.038(3) 0.0233(19) 0.0123(18) 0.0163(17)
C25 0.0273(19) 0.0351(17) 0.023(2) 0.0116(17) 0.0108(16) 0.0158(16)
C26 0.039(2) 0.042(2) 0.036(3) 0.0189(19) 0.018(2) 0.0217(19)
C27 0.029(2) 0.0344(18) 0.037(3) 0.0176(18) 0.0131(17) 0.0166(16)
C28 0.029(2) 0.0379(19) 0.033(2) 0.0213(18) 0.0137(17) 0.0170(17)
C29 0.029(2) 0.0351(18) 0.034(3) 0.0128(18) 0.0125(17) 0.0187(16)
C30 0.029(2) 0.0340(17) 0.035(2) 0.0177(17) 0.0166(18) 0.0149(16)
C31 0.030(2) 0.043(2) 0.041(3) 0.0240(19) 0.0140(18) 0.0206(17)
C32 0.0256(19) 0.0293(17) 0.030(2) 0.0157(17) 0.0115(16) 0.0140(15)
C33 0.0268(19) 0.0367(18) 0.040(3) 0.0192(18) 0.0163(18) 0.0186(16)
C34 0.034(2) 0.042(2) 0.041(3) 0.026(2) 0.0197(19) 0.0209(18)
C35 0.030(2) 0.0356(18) 0.036(3) 0.0200(18) 0.0150(18) 0.0182(16)
C36 0.032(2) 0.0335(18) 0.036(3) 0.0175(18) 0.0132(18) 0.0122(17)
C37 0.040(2) 0.039(2) 0.036(3) 0.021(2) 0.017(2) 0.0159(19)
C38 0.030(2) 0.041(2) 0.039(3) 0.017(2) 0.0149(19) 0.0131(18)
C39 0.030(2) 0.0377(19) 0.037(3) 0.0194(19) 0.0138(18) 0.0170(17)
C40 0.047(2) 0.0330(18) 0.034(3) 0.0161(18) 0.0149(19) 0.0175(18)
C41 0.043(2) 0.0370(19) 0.037(3) 0.0167(19) 0.0139(19) 0.0228(18)
C42 0.034(2) 0.044(2) 0.044(3) 0.025(2) 0.017(2) 0.0207(18)
C43 0.041(2) 0.048(2) 0.045(3) 0.024(2) 0.017(2) 0.021(2)
C44 0.046(2) 0.045(2) 0.035(3) 0.019(2) 0.015(2) 0.024(2)
C45 0.046(2) 0.043(2) 0.041(3) 0.017(2) 0.015(2) 0.023(2)
C46 0.042(2) 0.046(2) 0.048(3) 0.022(2) 0.010(2) 0.020(2)
C47 0.056(3) 0.042(2) 0.038(3) 0.019(2) 0.017(2) 0.022(2)
C48 0.053(3) 0.041(2) 0.047(3) 0.020(2) 0.015(2) 0.021(2)
C49 0.038(2) 0.050(2) 0.056(3) 0.020(2) 0.021(2) 0.019(2)
C50 0.037(2) 0.050(2) 0.045(3) 0.018(2) 0.012(2) 0.022(2)
C51 0.050(3) 0.047(2) 0.038(3) 0.021(2) 0.012(2) 0.013(2)
C52 0.044(3) 0.052(2) 0.054(3) 0.021(2) 0.018(2) 0.022(2)
C53 0.059(3) 0.065(3) 0.067(4) 0.023(3) 0.039(3) 0.023(2)
C54 0.049(3) 0.057(3) 0.068(4) 0.028(3) 0.012(3) 0.018(2)
C55 0.061(3) 0.071(3) 0.055(4) 0.038(3) 0.021(3) 0.025(3)
C56 0.082(4) 0.075(3) 0.063(4) 0.038(3) 0.018(3) 0.017(3)

loop_
_atom_type_symbol
_atom_type_description
_atom_type_scat_dispersion_real
_atom_type_scat_dispersion_imag
_atom_type_scat_source
C C 0.0181 0.0091
;
International Tables for Crystallography
(Vol. C, Tables 4.2.6.8 and 6.1.1.4)
;
N N 0.0311 0.0180
;
International Tables for Crystallography
(Vol. C, Tables 4.2.6.8 and 6.1.1.4)
;
O O 0.0492 0.0322
;
International Tables for Crystallography
(Vol. C, Tables 4.2.6.8 and 6.1.1.4)
;
S S 0.3331 0.5567
;
International Tables for Crystallography
(Vol. C, Tables 4.2.6.8 and 6.1.1.4)
;
H H 0.0000 0.0000
;
International Tables for Crystallography
(Vol. C, Table 6.1.1.4)
;

loop_
_geom_angle_atom_site_label_1
_geom_angle_atom_site_label_2
_geom_angle_atom_site_label_3
_geom_angle
_geom_angle_site_symmetry_1
_geom_angle_site_symmetry_3
_geom_angle_publ_flag
O3 S1 O8 119.06(15) . . ?
O3 S1 N9 110.67(13) . . ?
O8 S1 N9 102.63(15) . . ?
O3 S1 C20 108.09(16) . . ?
O8 S1 C20 109.09(15) . . ?
N9 S1 C20 106.61(16) . . ?
O6 S2 O7 118.66(14) . . ?
O6 S2 N11 103.18(15) . . ?
O7 S2 N11 110.66(15) . . ?
O6 S2 C28 110.03(16) . . ?
O7 S2 C28 107.47(15) . . ?
N11 S2 C28 106.18(16) . . ?
C16 N9 S1 125.5(2) . . ?
C17 N11 S2 128.2(2) . . ?
C24 N12 C40 120.2(3) . . ?
C24 N12 C41 121.6(3) . . ?
C40 N12 C41 117.6(3) . . ?
C37 N14 C45 122.6(3) . . ?
C37 N14 C47 119.9(3) . . ?
C45 N14 C47 117.0(3) . . ?
C16 C15 C32 118.4(3) . . ?
C16 C15 C21 121.5(3) . . ?
C32 C15 C21 120.2(3) . . ?
C25 C16 C15 120.3(3) . . ?
C25 C16 N9 122.0(3) . . ?
C15 C16 N9 117.7(3) . . ?
C30 C17 C32 119.8(3) . . ?
C30 C17 N11 121.6(3) . . ?
C32 C17 N11 118.7(3) . . ?
C27 C18 C19 120.8(3) . . ?
C27 C18 C22 119.1(3) . . ?
C19 C18 C22 120.0(3) . . ?
O5 C19 C18 120.4(3) . . ?
O5 C19 C32 118.4(3) . . ?
C18 C19 C32 121.2(3) . . ?
C34 C20 C35 118.5(3) . . ?
C34 C20 S1 119.0(3) . . ?
C35 C20 S1 122.5(3) . . ?
O4 C21 C22 119.5(3) . . ?
O4 C21 C15 120.0(3) . . ?
C22 C21 C15 120.5(3) . . ?
C23 C22 C21 120.5(3) . . ?
C23 C22 C18 119.9(3) . . ?
C21 C22 C18 119.5(3) . . ?
N10 C23 C22 124.9(3) . . ?
N10 C23 C33 116.2(3) . . ?
C22 C23 C33 118.9(3) . . ?
N12 C24 C36 120.8(3) . . ?
N12 C24 C31 122.1(3) . . ?
C36 C24 C31 117.1(3) . . ?
C30 C25 C16 121.0(3) . . ?
C30 C25 H25 119.5 . . ?
C16 C25 H25 119.5 . . ?
C38 C26 C28 120.6(4) . . ?
C38 C26 H26 119.7 . . ?
C28 C26 H26 119.7 . . ?
N13 C27 C18 123.5(4) . . ?
N13 C27 C29 117.7(3) . . ?
C18 C27 C29 118.8(3) . . ?
C39 C28 C26 119.6(4) . . ?
C39 C28 S2 120.0(3) . . ?
C26 C28 S2 120.0(3) . . ?
C33 C29 C27 122.4(3) . . ?
C33 C29 H29 118.8 . . ?
C27 C29 H29 118.8 . . ?
C25 C30 C17 120.5(3) . . ?
C25 C30 H30 119.7 . . ?
C17 C30 H30 119.7 . . ?
C35 C31 C24 121.5(3) . . ?
C35 C31 H31 119.3 . . ?
C24 C31 H31 119.3 . . ?
C17 C32 C15 119.9(3) . . ?
C17 C32 C19 121.5(3) . . ?
C15 C32 C19 118.6(3) . . ?
C29 C33 C23 120.8(3) . . ?
C29 C33 H33 119.6 . . ?
C23 C33 H33 119.6 . . ?
C36 C34 C20 121.2(4) . . ?
C36 C34 H34 119.4 . . ?
C20 C34 H34 119.4 . . ?
C31 C35 C20 120.6(3) . . ?
C31 C35 H35 119.7 . . ?
C20 C35 H35 119.7 . . ?
C34 C36 C24 121.2(3) . . ?
C34 C36 H36 119.4 . . ?
C24 C36 H36 119.4 . . ?
N14 C37 C42 121.0(4) . . ?
N14 C37 C38 121.4(3) . . ?
C42 C37 C38 117.7(4) . . ?
C26 C38 C37 121.1(4) . . ?
C26 C38 H38 119.4 . . ?
C37 C38 H38 119.4 . . ?
C28 C39 C42 120.4(3) . . ?
C28 C39 H39 119.8 . . ?
C42 C39 H39 119.8 . . ?
N12 C40 C51 114.3(3) . . ?
N12 C40 H40A 108.7 . . ?
C51 C40 H40A 108.7 . . ?
N12 C40 H40B 108.7 . . ?
C51 C40 H40B 108.7 . . ?
H40A C40 H40B 107.6 . . ?
N12 C41 C43 114.7(3) . . ?
N12 C41 H41A 108.6 . . ?
C43 C41 H41A 108.6 . . ?
N12 C41 H41B 108.6 . . ?
C43 C41 H41B 108.6 . . ?
H41A C41 H41B 107.6 . . ?
C39 C42 C37 120.5(4) . . ?
C39 C42 H42 119.7 . . ?
C37 C42 H42 119.7 . . ?
C49 C43 C41 113.7(3) . . ?
C49 C43 H43A 108.8 . . ?
C41 C43 H43A 108.8 . . ?
C49 C43 H43B 108.8 . . ?
C41 C43 H43B 108.8 . . ?
H43A C43 H43B 107.7 . . ?
C45 C44 C50 113.2(3) . . ?
C45 C44 H44A 108.9 . . ?
C50 C44 H44A 108.9 . . ?
C45 C44 H44B 108.9 . . ?
C50 C44 H44B 108.9 . . ?
H44A C44 H44B 107.8 . . ?
N14 C45 C44 114.1(3) . . ?
N14 C45 H45A 108.7 . . ?
C44 C45 H45A 108.7 . . ?
N14 C45 H45B 108.7 . . ?
C44 C45 H45B 108.7 . . ?
H45A C45 H45B 107.6 . . ?
C54 C46 C48 112.8(3) . . ?
C54 C46 H46A 109.0 . . ?
C48 C46 H46A 109.0 . . ?
C54 C46 H46B 109.0 . . ?
C48 C46 H46B 109.0 . . ?
H46A C46 H46B 107.8 . . ?
N14 C47 C48 112.7(3) . . ?
N14 C47 H47A 109.1 . . ?
C48 C47 H47A 109.1 . . ?
N14 C47 H47B 109.1 . . ?
C48 C47 H47B 109.1 . . ?
H47A C47 H47B 107.8 . . ?
C47 C48 C46 111.5(3) . . ?
C47 C48 H48A 109.3 . . ?
C46 C48 H48A 109.3 . . ?
C47 C48 H48B 109.3 . . ?
C46 C48 H48B 109.3 . . ?
H48A C48 H48B 108.0 . . ?
C53 C49 C43 112.3(3) . . ?
C53 C49 H49A 109.1 . . ?
C43 C49 H49A 109.1 . . ?
C53 C49 H49B 109.1 . . ?
C43 C49 H49B 109.1 . . ?
H49A C49 H49B 107.9 . . ?
C44 C50 C52 114.0(3) . . ?
C44 C50 H50A 108.8 . . ?
C52 C50 H50A 108.8 . . ?
C44 C50 H50B 108.8 . . ?
C52 C50 H50B 108.8 . . ?
H50A C50 H50B 107.6 . . ?
C40 C51 C55 112.1(3) . . ?
C40 C51 H51A 109.2 . . ?
C55 C51 H51A 109.2 . . ?
C40 C51 H51B 109.2 . . ?
C55 C51 H51B 109.2 . . ?
H51A C51 H51B 107.9 . . ?
C50 C52 H52A 109.5 . . ?
C50 C52 H52B 109.5 . . ?
H52A C52 H52B 109.5 . . ?
C50 C52 H52C 109.5 . . ?
H52A C52 H52C 109.5 . . ?
H52B C52 H52C 109.5 . . ?
C49 C53 H53A 109.5 . . ?
C49 C53 H53B 109.5 . . ?
H53A C53 H53B 109.5 . . ?
C49 C53 H53C 109.5 . . ?
H53A C53 H53C 109.5 . . ?
H53B C53 H53C 109.5 . . ?
C46 C54 H54A 109.5 . . ?
C46 C54 H54B 109.5 . . ?
H54A C54 H54B 109.5 . . ?
C46 C54 H54C 109.5 . . ?
H54A C54 H54C 109.5 . . ?
H54B C54 H54C 109.5 . . ?
C56 C55 C51 112.2(4) . . ?
C56 C55 H55A 109.2 . . ?
C51 C55 H55A 109.2 . . ?
C56 C55 H55B 109.2 . . ?
C51 C55 H55B 109.2 . . ?
H55A C55 H55B 107.9 . . ?
C55 C56 H56A 109.5 . . ?
C55 C56 H56B 109.5 . . ?
H56A C56 H56B 109.5 . . ?
C55 C56 H56C 109.5 . . ?
H56A C56 H56C 109.5 . . ?
H56B C56 H56C 109.5 . . ?

loop_
_geom_bond_atom_site_label_1
_geom_bond_atom_site_label_2
_geom_bond_distance
_geom_bond_site_symmetry_2
_geom_bond_publ_flag
S1 O3 1.436(2) . ?
S1 O8 1.438(3) . ?
S1 N9 1.633(3) . ?
S1 C20 1.739(4) . ?
S2 O6 1.428(2) . ?
S2 O7 1.429(2) . ?
S2 N11 1.625(3) . ?
S2 C28 1.748(4) . ?
O4 C21 1.264(4) . ?
O5 C19 1.271(4) . ?
N9 C16 1.422(4) . ?
N10 C23 1.363(4) . ?
N11 C17 1.413(4) . ?
N12 C24 1.373(5) . ?
N12 C40 1.458(4) . ?
N12 C41 1.465(5) . ?
N13 C27 1.364(4) . ?
N14 C37 1.385(5) . ?
N14 C45 1.456(5) . ?
N14 C47 1.482(5) . ?
C15 C16 1.411(4) . ?
C15 C32 1.429(4) . ?
C15 C21 1.473(5) . ?
C16 C25 1.384(5) . ?
C17 C30 1.389(4) . ?
C17 C32 1.405(5) . ?
C18 C27 1.408(4) . ?
C18 C19 1.422(5) . ?
C18 C22 1.460(4) . ?
C19 C32 1.480(4) . ?
C20 C34 1.393(5) . ?
C20 C35 1.389(5) . ?
C21 C22 1.434(4) . ?
C22 C23 1.403(5) . ?
C23 C33 1.433(4) . ?
C24 C36 1.406(5) . ?
C24 C31 1.404(5) . ?
C25 C30 1.382(4) . ?
C25 H25 0.9500 . ?
C26 C38 1.357(5) . ?
C26 C28 1.381(5) . ?
C26 H26 0.9500 . ?
C27 C29 1.421(5) . ?
C28 C39 1.371(5) . ?
C29 C33 1.349(4) . ?
C29 H29 0.9500 . ?
C30 H30 0.9500 . ?
C31 C35 1.377(5) . ?
C31 H31 0.9500 . ?
C33 H33 0.9500 . ?
C34 C36 1.368(5) . ?
C34 H34 0.9500 . ?
C35 H35 0.9500 . ?
C36 H36 0.9500 . ?
C37 C42 1.396(5) . ?
C37 C38 1.402(5) . ?
C38 H38 0.9500 . ?
C39 C42 1.383(5) . ?
C39 H39 0.9500 . ?
C40 C51 1.528(5) . ?
C40 H40A 0.9900 . ?
C40 H40B 0.9900 . ?
C41 C43 1.520(5) . ?
C41 H41A 0.9900 . ?
C41 H41B 0.9900 . ?
C42 H42 0.9500 . ?
C43 C49 1.512(5) . ?
C43 H43A 0.9900 . ?
C43 H43B 0.9900 . ?
C44 C45 1.511(5) . ?
C44 C50 1.522(5) . ?
C44 H44A 0.9900 . ?
C44 H44B 0.9900 . ?
C45 H45A 0.9900 . ?
C45 H45B 0.9900 . ?
C46 C54 1.521(5) . ?
C46 C48 1.516(5) . ?
C46 H46A 0.9900 . ?
C46 H46B 0.9900 . ?
C47 C48 1.498(5) . ?
C47 H47A 0.9900 . ?
C47 H47B 0.9900 . ?
C48 H48A 0.9900 . ?
C48 H48B 0.9900 . ?
C49 C53 1.514(6) . ?
C49 H49A 0.9900 . ?
C49 H49B 0.9900 . ?
C50 C52 1.522(6) . ?
C50 H50A 0.9900 . ?
C50 H50B 0.9900 . ?
C51 C55 1.530(5) . ?
C51 H51A 0.9900 . ?
C51 H51B 0.9900 . ?
C52 H52A 0.9800 . ?
C52 H52B 0.9800 . ?
C52 H52C 0.9800 . ?
C53 H53A 0.9800 . ?
C53 H53B 0.9800 . ?
C53 H53C 0.9800 . ?
C54 H54A 0.9800 . ?
C54 H54B 0.9800 . ?
C54 H54C 0.9800 . ?
C55 C56 1.485(6) . ?
C55 H55A 0.9900 . ?
C55 H55B 0.9900 . ?
C56 H56A 0.9800 . ?
C56 H56B 0.9800 . ?
C56 H56C 0.9800 . ?

loop_
_geom_torsion_atom_site_label_1
_geom_torsion_atom_site_label_2
_geom_torsion_atom_site_label_3
_geom_torsion_atom_site_label_4
_geom_torsion
_geom_torsion_site_symmetry_1
_geom_torsion_site_symmetry_2
_geom_torsion_site_symmetry_3
_geom_torsion_site_symmetry_4
_geom_torsion_publ_flag
O3 S1 N9 C16 -35.0(3) . . . . ?
O8 S1 N9 C16 -163.1(3) . . . . ?
C20 S1 N9 C16 82.3(3) . . . . ?
O6 S2 N11 C17 178.7(3) . . . . ?
O7 S2 N11 C17 50.8(3) . . . . ?
C28 S2 N11 C17 -65.5(3) . . . . ?
C32 C15 C16 C25 3.5(5) . . . . ?
C21 C15 C16 C25 -176.9(3) . . . . ?
C32 C15 C16 N9 -177.9(3) . . . . ?
C21 C15 C16 N9 1.7(5) . . . . ?
S1 N9 C16 C25 -19.5(5) . . . . ?
S1 N9 C16 C15 161.9(3) . . . . ?
S2 N11 C17 C30 -6.2(5) . . . . ?
S2 N11 C17 C32 174.5(3) . . . . ?
C27 C18 C19 O5 -2.6(5) . . . . ?
C22 C18 C19 O5 179.1(3) . . . . ?
C27 C18 C19 C32 177.1(3) . . . . ?
C22 C18 C19 C32 -1.2(5) . . . . ?
O3 S1 C20 C34 169.9(2) . . . . ?
O8 S1 C20 C34 -59.3(3) . . . . ?
N9 S1 C20 C34 50.8(3) . . . . ?
O3 S1 C20 C35 -13.6(3) . . . . ?
O8 S1 C20 C35 117.2(3) . . . . ?
N9 S1 C20 C35 -132.6(3) . . . . ?
C16 C15 C21 O4 -1.6(5) . . . . ?
C32 C15 C21 O4 178.0(3) . . . . ?
C16 C15 C21 C22 177.6(3) . . . . ?
C32 C15 C21 C22 -2.7(5) . . . . ?
O4 C21 C22 C23 3.4(5) . . . . ?
C15 C21 C22 C23 -175.8(3) . . . . ?
O4 C21 C22 C18 -178.2(3) . . . . ?
C15 C21 C22 C18 2.6(5) . . . . ?
C27 C18 C22 C23 -0.6(5) . . . . ?
C19 C18 C22 C23 177.8(3) . . . . ?
C27 C18 C22 C21 -179.0(3) . . . . ?
C19 C18 C22 C21 -0.6(5) . . . . ?
C21 C22 C23 N10 -1.1(6) . . . . ?
C18 C22 C23 N10 -179.5(3) . . . . ?
C21 C22 C23 C33 179.0(3) . . . . ?
C18 C22 C23 C33 0.6(5) . . . . ?
C40 N12 C24 C36 -6.8(5) . . . . ?
C41 N12 C24 C36 -177.6(3) . . . . ?
C40 N12 C24 C31 174.2(3) . . . . ?
C41 N12 C24 C31 3.3(5) . . . . ?
C15 C16 C25 C30 -4.1(5) . . . . ?
N9 C16 C25 C30 177.3(3) . . . . ?
C19 C18 C27 N13 1.6(6) . . . . ?
C22 C18 C27 N13 179.9(3) . . . . ?
C19 C18 C27 C29 -178.5(3) . . . . ?
C22 C18 C27 C29 -0.1(5) . . . . ?
C38 C26 C28 C39 -1.6(5) . . . . ?
C38 C26 C28 S2 -174.5(3) . . . . ?
O6 S2 C28 C39 -104.9(3) . . . . ?
O7 S2 C28 C39 25.6(3) . . . . ?
N11 S2 C28 C39 144.1(3) . . . . ?
O6 S2 C28 C26 67.9(3) . . . . ?
O7 S2 C28 C26 -161.5(3) . . . . ?
N11 S2 C28 C26 -43.1(3) . . . . ?
N13 C27 C29 C33 -179.2(3) . . . . ?
C18 C27 C29 C33 0.9(6) . . . . ?
C16 C25 C30 C17 1.1(5) . . . . ?
C32 C17 C30 C25 2.4(5) . . . . ?
N11 C17 C30 C25 -176.8(3) . . . . ?
N12 C24 C31 C35 178.4(3) . . . . ?
C36 C24 C31 C35 -0.7(5) . . . . ?
C30 C17 C32 C15 -2.9(5) . . . . ?
N11 C17 C32 C15 176.4(3) . . . . ?
C30 C17 C32 C19 176.5(3) . . . . ?
N11 C17 C32 C19 -4.2(5) . . . . ?
C16 C15 C32 C17 0.0(5) . . . . ?
C21 C15 C32 C17 -179.6(3) . . . . ?
C16 C15 C32 C19 -179.5(3) . . . . ?
C21 C15 C32 C19 0.9(5) . . . . ?
O5 C19 C32 C17 1.3(5) . . . . ?
C18 C19 C32 C17 -178.4(3) . . . . ?
O5 C19 C32 C15 -179.2(3) . . . . ?
C18 C19 C32 C15 1.1(5) . . . . ?
C27 C29 C33 C23 -0.8(6) . . . . ?
N10 C23 C33 C29 -179.8(3) . . . . ?
C22 C23 C33 C29 0.1(5) . . . . ?
C35 C20 C34 C36 -2.2(5) . . . . ?
S1 C20 C34 C36 174.5(3) . . . . ?
C24 C31 C35 C20 -0.2(5) . . . . ?
C34 C20 C35 C31 1.6(5) . . . . ?
S1 C20 C35 C31 -174.9(3) . . . . ?
C20 C34 C36 C24 1.3(5) . . . . ?
N12 C24 C36 C34 -179.0(3) . . . . ?
C31 C24 C36 C34 0.1(5) . . . . ?
C45 N14 C37 C42 -11.6(5) . . . . ?
C47 N14 C37 C42 160.4(3) . . . . ?
C45 N14 C37 C38 168.5(3) . . . . ?
C47 N14 C37 C38 -19.5(5) . . . . ?
C28 C26 C38 C37 1.4(5) . . . . ?
N14 C37 C38 C26 178.4(3) . . . . ?
C42 C37 C38 C26 -1.6(5) . . . . ?
C26 C28 C39 C42 1.9(5) . . . . ?
S2 C28 C39 C42 174.8(2) . . . . ?
C24 N12 C40 C51 -72.4(5) . . . . ?
C41 N12 C40 C51 98.8(4) . . . . ?
C24 N12 C41 C43 84.4(4) . . . . ?
C40 N12 C41 C43 -86.6(4) . . . . ?
C28 C39 C42 C37 -2.1(5) . . . . ?
N14 C37 C42 C39 -178.1(3) . . . . ?
C38 C37 C42 C39 1.9(5) . . . . ?
N12 C41 C43 C49 172.5(3) . . . . ?
C37 N14 C45 C44 91.4(4) . . . . ?
C47 N14 C45 C44 -80.8(4) . . . . ?
C50 C44 C45 N14 -179.7(3) . . . . ?
C37 N14 C47 C48 91.8(4) . . . . ?
C45 N14 C47 C48 -95.8(4) . . . . ?
N14 C47 C48 C46 -176.4(3) . . . . ?
C54 C46 C48 C47 177.2(4) . . . . ?
C41 C43 C49 C53 -177.1(3) . . . . ?
C45 C44 C50 C52 -172.1(3) . . . . ?
N12 C40 C51 C55 165.9(4) . . . . ?
C40 C51 C55 C56 73.2(5) . . . . ?
